data_4309897
loop_
_publ_author_name
'Thomas D. McGrath'
'Andreas Franken'
'Jason A. Kautz'
'F. Gordon A. Stone'

_publ_contact_author_address
; Department of Chemistry and Biochemistry
  Baylor University
  PO Box 97348
  Waco
  TX, 76798-7348
  USA
;
_publ_contact_author_email Gordon_Stone@baylor.edu
_publ_contact_author_fax '+1 254 710 2403'
_publ_contact_author_name 'Prof. F. Gordon A. Stone'
_publ_contact_author_phone '+1 254 710 4427'
_publ_section_title
;
Synthesis of Nickel-Monocarbollide Complexes by Oxidative Insertion
;
_journal_name_full 'Inorganic Chemistry'
_journal_page_first 8135
_journal_page_last 8144
_journal_paper_doi 10.1021/ic051115c
_journal_volume 44
_journal_year 2005
_chemical_formula_sum 'C29 H39 B10 Cl2 N3 Ni'
_chemical_formula_weight 667.34
_chemical_name_systematic
; 
 ? 
;
_space_group_IT_number 14
_symmetry_cell_setting monoclinic
_symmetry_space_group_name_Hall '-P 2ybc'
_symmetry_space_group_name_H-M 'P 1 21/c 1'
_atom_sites_solution_hydrogens geom
_atom_sites_solution_primary direct
_atom_sites_solution_secondary difmap
_audit_creation_method SHELXL-97
_cell_angle_alpha 90.00
_cell_angle_beta 111.944(4)
_cell_angle_gamma 90.00
_cell_formula_units_Z 4
_cell_length_a 12.558(3)
_cell_length_b 18.357(4)
_cell_length_c 16.282(4)
_cell_measurement_reflns_used 245
_cell_measurement_temperature 173(2)
_cell_measurement_theta_max 25
_cell_measurement_theta_min 5
_cell_volume 3481.5(14)
_computing_cell_refinement 'SAINT (Siemens, 1995)'
_computing_data_collection 'SMART (Siemens, 1995)'
_computing_data_reduction 'SAINT (Siemens, 1995)'
_computing_molecular_graphics 'SHELXTL (Siemens, 1995)'
_computing_publication_material 'SHELXTL (Siemens, 1995)'
_computing_structure_refinement 'SHELXL-97 (Sheldrick, 1997)'
_computing_structure_solution 'SHELXS-97 (Sheldrick, 1990)'
_diffrn_ambient_temperature 173(2)
_diffrn_detector_area_resol_mean 60
_diffrn_measured_fraction_theta_full 0.997
_diffrn_measured_fraction_theta_max 0.991
_diffrn_measurement_device_type 'Siemens SMART CCD area detector diffractometer'
_diffrn_measurement_method '\w rotation with narrow frames'
_diffrn_radiation_monochromator graphite
_diffrn_radiation_source 'fine-focus sealed tube'
_diffrn_radiation_type MoK\a
_diffrn_radiation_wavelength 0.71073
_diffrn_reflns_av_R_equivalents 0.0359
_diffrn_reflns_av_sigmaI/netI 0.0506
_diffrn_reflns_limit_h_max 16
_diffrn_reflns_limit_h_min -16
_diffrn_reflns_limit_k_max 23
_diffrn_reflns_limit_k_min -18
_diffrn_reflns_limit_l_max 21
_diffrn_reflns_limit_l_min -21
_diffrn_reflns_number 21177
_diffrn_reflns_theta_full 25.00
_diffrn_reflns_theta_max 27.55
_diffrn_reflns_theta_min 1.75
_diffrn_standards_decay_% 0
_exptl_absorpt_coefficient_mu 0.736
_exptl_absorpt_correction_T_max 0.842
_exptl_absorpt_correction_T_min 0.677
_exptl_absorpt_correction_type multi-scan
_exptl_absorpt_process_details 'SADABS (Sheldrick, 1996)'
_exptl_crystal_colour red
_exptl_crystal_density_diffrn 1.273
_exptl_crystal_density_method 'not measured'
_exptl_crystal_description prism
_exptl_crystal_F_000 1384
_exptl_crystal_size_max 0.50
_exptl_crystal_size_mid 0.50
_exptl_crystal_size_min 0.40
_refine_diff_density_max 1.362
_refine_diff_density_min -1.258
_refine_diff_density_rms 0.081
_refine_ls_extinction_method none
_refine_ls_goodness_of_fit_ref 1.016
_refine_ls_hydrogen_treatment mixed
_refine_ls_matrix_type full
_refine_ls_number_parameters 410
_refine_ls_number_reflns 7962
_refine_ls_number_restraints 4
_refine_ls_restrained_S_all 1.020
_refine_ls_R_factor_all 0.0774
_refine_ls_R_factor_gt 0.0547
_refine_ls_shift/su_max 0.000
_refine_ls_shift/su_mean 0.000
_refine_ls_structure_factor_coef Fsqd
_refine_ls_weighting_details 'calc w=1/[\s^2^(Fo^2^)+(0.1042P)^2^+0.0000P] where P=(Fo^2^+2Fc^2^)/3'
_refine_ls_weighting_scheme calc
_refine_ls_wR_factor_gt 0.1559
_refine_ls_wR_factor_ref 0.1676
_reflns_number_gt 5558
_reflns_number_total 7962
_reflns_threshold_expression >2sigma(I)
_cod_data_source_file ic051115csi20050705_061607_3.cif
_cod_data_source_block 2b
_cod_database_code 4309897

loop_
_symmetry_equiv_pos_as_xyz
'x, y, z'
'-x, y+1/2, -z+1/2'
'-x, -y, -z'
'x, -y-1/2, z-1/2'

loop_
_atom_site_label
_atom_site_type_symbol
_atom_site_fract_x
_atom_site_fract_y
_atom_site_fract_z
_atom_site_U_iso_or_equiv
_atom_site_adp_type
_atom_site_occupancy
_atom_site_symmetry_multiplicity
_atom_site_calc_flag
_atom_site_refinement_flags
_atom_site_disorder_assembly
_atom_site_disorder_group
Ni Ni 0.98627(3) 0.584059(18) 0.62304(2) 0.02410(12) Uani 1 1 d . . .
C1 C 1.1262(2) 0.52669(16) 0.59964(18) 0.0294(6) Uani 1 1 d . . .
H1 H 1.0957 0.4939 0.5411 0.035 Uiso 1 1 calc R . .
B3 B 1.0996(3) 0.50167(16) 0.6905(2) 0.0251(6) Uani 1 1 d . . .
H3 H 1.0476 0.4524 0.6918 0.030 Uiso 1 1 calc R . .
B4 B 1.2392(3) 0.49198(19) 0.6833(2) 0.0307(7) Uani 1 1 d . . .
H4 H 1.2782 0.4375 0.6810 0.037 Uiso 1 1 calc R . .
B5 B 1.2557(3) 0.5662(2) 0.6219(2) 0.0353(8) Uani 1 1 d . . .
H5 H 1.3072 0.5622 0.5788 0.042 Uiso 1 1 calc R . .
B6 B 1.1247(3) 0.6179(2) 0.5909(2) 0.0323(7) Uani 1 1 d . . .
H6 H 1.0902 0.6459 0.5250 0.039 Uiso 1 1 calc R . .
B7 B 1.1061(3) 0.58291(16) 0.75580(19) 0.0246(6) Uani 1 1 d . . .
B8 B 1.2283(3) 0.52651(17) 0.7830(2) 0.0275(6) Uani 1 1 d . . .
H8 H 1.2592 0.4940 0.8458 0.033 Uiso 1 1 calc R . .
B9 B 1.3233(3) 0.56782(19) 0.7383(2) 0.0322(7) Uani 1 1 d . . .
H9 H 1.4189 0.5638 0.7720 0.039 Uiso 1 1 calc R . .
B10 B 1.2513(3) 0.6481(2) 0.6798(2) 0.0365(8) Uani 1 1 d . . .
H10 H 1.2978 0.6983 0.6725 0.044 Uiso 1 1 calc R . .
B11 B 1.1192(3) 0.65861(18) 0.6947(2) 0.0301(7) Uani 1 1 d . . .
H11 H 1.0851 0.7139 0.7008 0.036 Uiso 1 1 calc R . .
B12 B 1.2440(3) 0.62347(18) 0.7827(2) 0.0321(7) Uani 1 1 d . . .
H12 H 1.2889 0.6552 0.8449 0.039 Uiso 1 1 calc R . .
C10 C 0.8975(2) 0.65072(16) 0.54462(19) 0.0310(6) Uani 1 1 d . . .
N10 N 0.8406(2) 0.69222(14) 0.49324(18) 0.0369(6) Uani 1 1 d . . .
C11 C 0.7646(2) 0.73837(15) 0.4297(2) 0.0332(6) Uani 1 1 d . . .
C12 C 0.6748(3) 0.77011(18) 0.4475(2) 0.0427(8) Uani 1 1 d . . .
C13 C 0.5975(3) 0.81194(19) 0.3818(3) 0.0492(9) Uani 1 1 d . . .
H13A H 0.5360 0.8348 0.3924 0.059 Uiso 1 1 calc R . .
C14 C 0.6078(3) 0.82106(19) 0.3022(2) 0.0472(8) Uani 1 1 d . . .
H14A H 0.5520 0.8487 0.2571 0.057 Uiso 1 1 calc R . .
C15 C 0.6996(3) 0.79011(18) 0.2864(2) 0.0435(8) Uani 1 1 d . . .
H15A H 0.7069 0.7979 0.2310 0.052 Uiso 1 1 calc R . .
C16 C 0.7803(3) 0.74828(16) 0.3501(2) 0.0336(6) Uani 1 1 d . . .
C17 C 0.6647(5) 0.7587(3) 0.5360(3) 0.0742(14) Uani 1 1 d . . .
H17A H 0.7276 0.7274 0.5730 0.111 Uiso 0.50 1 calc PR . .
H17B H 0.5910 0.7354 0.5272 0.111 Uiso 0.50 1 calc PR . .
H17C H 0.6689 0.8059 0.5653 0.111 Uiso 0.50 1 calc PR . .
H17D H 0.5975 0.7850 0.5373 0.111 Uiso 0.50 1 calc PR . .
H17E H 0.7340 0.7771 0.5831 0.111 Uiso 0.50 1 calc PR . .
H17F H 0.6561 0.7066 0.5451 0.111 Uiso 0.50 1 calc PR . .
C18 C 0.8802(3) 0.71554(19) 0.3345(3) 0.0479(8) Uani 1 1 d . . .
H18A H 0.9277 0.6881 0.3870 0.072 Uiso 0.50 1 calc PR . .
H18B H 0.9262 0.7544 0.3228 0.072 Uiso 0.50 1 calc PR . .
H18C H 0.8522 0.6827 0.2834 0.072 Uiso 0.50 1 calc PR . .
H18D H 0.8764 0.7287 0.2751 0.072 Uiso 0.50 1 calc PR . .
H18E H 0.8779 0.6624 0.3394 0.072 Uiso 0.50 1 calc PR . .
H18F H 0.9519 0.7341 0.3787 0.072 Uiso 0.50 1 calc PR . .
C20 C 0.8662(2) 0.52690(15) 0.62158(17) 0.0259(5) Uani 1 1 d . . .
N20 N 0.78938(19) 0.49106(13) 0.62164(15) 0.0279(5) Uani 1 1 d . . .
C21 C 0.7006(2) 0.44939(16) 0.62989(18) 0.0270(6) Uani 1 1 d . . .
C22 C 0.7186(3) 0.37515(16) 0.6461(2) 0.0335(6) Uani 1 1 d . . .
C23 C 0.6311(3) 0.33607(19) 0.6594(2) 0.0445(8) Uani 1 1 d . . .
H23A H 0.6399 0.2852 0.6708 0.053 Uiso 1 1 calc R . .
C24 C 0.5314(3) 0.3708(2) 0.6562(3) 0.0479(9) Uani 1 1 d . . .
H24A H 0.4728 0.3436 0.6660 0.057 Uiso 1 1 calc R . .
C25 C 0.5166(3) 0.4448(2) 0.6390(2) 0.0434(8) Uani 1 1 d . . .
H25A H 0.4478 0.4677 0.6370 0.052 Uiso 1 1 calc R . .
C26 C 0.6001(2) 0.48565(16) 0.62472(19) 0.0317(6) Uani 1 1 d . . .
C27 C 0.8261(3) 0.33898(19) 0.6476(3) 0.0455(8) Uani 1 1 d . . .
H27A H 0.8232 0.2869 0.6601 0.068 Uiso 0.50 1 calc PR . .
H27B H 0.8926 0.3612 0.6938 0.068 Uiso 0.50 1 calc PR . .
H27C H 0.8329 0.3451 0.5900 0.068 Uiso 0.50 1 calc PR . .
H27D H 0.8759 0.3752 0.6358 0.068 Uiso 0.50 1 calc PR . .
H27E H 0.8065 0.3010 0.6021 0.068 Uiso 0.50 1 calc PR . .
H27F H 0.8663 0.3170 0.7059 0.068 Uiso 0.50 1 calc PR . .
C28 C 0.5847(3) 0.56585(17) 0.6036(2) 0.0428(8) Uani 1 1 d . . .
H28A H 0.6532 0.5849 0.5959 0.064 Uiso 0.50 1 calc PR . .
H28B H 0.5732 0.5917 0.6523 0.064 Uiso 0.50 1 calc PR . .
H28C H 0.5175 0.5731 0.5489 0.064 Uiso 0.50 1 calc PR . .
H28D H 0.5094 0.5815 0.6022 0.064 Uiso 0.50 1 calc PR . .
H28E H 0.5894 0.5748 0.5457 0.064 Uiso 0.50 1 calc PR . .
H28F H 0.6451 0.5934 0.6492 0.064 Uiso 0.50 1 calc PR . .
C30 C 1.0501(2) 0.58598(15) 0.82467(18) 0.0293(6) Uani 1 1 d . . .
N30 N 1.0068(2) 0.58913(13) 0.87486(16) 0.0334(6) Uani 1 1 d . . .
C31 C 0.9649(3) 0.59358(15) 0.94359(19) 0.0304(6) Uani 1 1 d . . .
C32 C 1.0292(3) 0.63301(16) 1.0187(2) 0.0353(7) Uani 1 1 d . . .
C33 C 0.9875(3) 0.63549(18) 1.0861(2) 0.0419(8) Uani 1 1 d . . .
H33A H 1.0278 0.6625 1.1383 0.050 Uiso 1 1 calc R . .
C34 C 0.8876(3) 0.59907(19) 1.0787(2) 0.0462(8) Uani 1 1 d . . .
H34A H 0.8611 0.6007 1.1262 0.055 Uiso 1 1 calc R . .
C35 C 0.8266(3) 0.56078(18) 1.0036(2) 0.0403(7) Uani 1 1 d . . .
H35A H 0.7585 0.5361 1.0000 0.048 Uiso 1 1 calc R . .
C36 C 0.8627(3) 0.55724(16) 0.9324(2) 0.0333(6) Uani 1 1 d . . .
C37 C 1.1397(3) 0.6698(2) 1.0270(3) 0.0534(9) Uani 1 1 d . . .
H37A H 1.1545 0.6619 0.9727 0.080 Uiso 0.50 1 calc PR . .
H37B H 1.2029 0.6493 1.0775 0.080 Uiso 0.50 1 calc PR . .
H37C H 1.1337 0.7222 1.0360 0.080 Uiso 0.50 1 calc PR . .
H37D H 1.1729 0.6937 1.0848 0.080 Uiso 0.50 1 calc PR . .
H37E H 1.1245 0.7063 0.9800 0.080 Uiso 0.50 1 calc PR . .
H37F H 1.1937 0.6334 1.0215 0.080 Uiso 0.50 1 calc PR . .
C38 C 0.79828(12) 0.51561(8) 0.85134(10) 0.0469(8) Uani 1 1 d . . .
H38A H 0.7299 0.4941 0.8569 0.070 Uiso 0.50 1 calc PR . .
H38B H 0.8472 0.4768 0.8433 0.070 Uiso 0.50 1 calc PR . .
H38C H 0.7751 0.5483 0.8001 0.070 Uiso 0.50 1 calc PR . .
H38D H 0.8382 0.5187 0.8100 0.070 Uiso 0.50 1 calc PR . .
H38E H 0.7209 0.5360 0.8235 0.070 Uiso 0.50 1 calc PR . .
H38F H 0.7930 0.4645 0.8668 0.070 Uiso 0.50 1 calc PR . .
C1S C 1.50110(12) 0.59575(8) 1.13185(10) 0.136(6) Uani 0.587(4) 1 d PRD A 1
H1S1 H 1.4729 0.5642 1.1687 0.164 Uiso 0.587(4) 1 calc PR A 1
H1S2 H 1.5859 0.5969 1.1597 0.164 Uiso 0.587(4) 1 calc PR A 1
Cl1 Cl 1.44883(12) 0.68429(8) 1.13259(10) 0.0971(8) Uani 0.587(4) 1 d PRD A 1
Cl2 Cl 1.45983(12) 0.55493(8) 1.02179(10) 0.1292(14) Uani 0.587(4) 1 d PRD . 1
C2S C 1.44883(12) 0.67900(8) 1.13259(10) 0.0971(8) Uani 0.413(4) 1 d PRD A 2
H2S1 H 1.5252 0.6918 1.1771 0.116 Uiso 0.413(4) 1 calc PR A 2
H2S2 H 1.3935 0.6766 1.1627 0.116 Uiso 0.413(4) 1 calc PR A 2
Cl3 Cl 1.40118(12) 0.75120(8) 1.04169(10) 0.0932(13) Uani 0.413(4) 1 d PRD A 2
Cl4 Cl 1.45558(12) 0.59500(8) 1.08519(10) 0.172(4) Uani 0.413(4) 1 d PRD A 2

loop_
_atom_site_aniso_label
_atom_site_aniso_U_11
_atom_site_aniso_U_22
_atom_site_aniso_U_33
_atom_site_aniso_U_23
_atom_site_aniso_U_13
_atom_site_aniso_U_12
Ni 0.02185(19) 0.0272(2) 0.02431(19) 0.00162(13) 0.00981(14) -0.00054(13)
C1 0.0227(13) 0.0401(16) 0.0273(14) -0.0065(12) 0.0117(11) -0.0024(11)
B3 0.0224(14) 0.0238(15) 0.0307(16) -0.0017(12) 0.0119(12) -0.0010(11)
B4 0.0219(15) 0.0382(18) 0.0341(17) -0.0021(14) 0.0126(13) 0.0014(12)
B5 0.0222(16) 0.054(2) 0.0320(17) 0.0018(15) 0.0131(13) -0.0032(14)
B6 0.0266(16) 0.0429(19) 0.0296(16) 0.0067(14) 0.0129(13) -0.0043(13)
B7 0.0276(15) 0.0261(15) 0.0212(14) -0.0012(11) 0.0105(12) -0.0016(12)
B8 0.0250(15) 0.0294(16) 0.0285(15) 0.0022(12) 0.0104(12) 0.0004(12)
B9 0.0242(16) 0.0385(19) 0.0323(17) 0.0026(14) 0.0088(13) -0.0060(13)
B10 0.0274(17) 0.041(2) 0.0379(19) 0.0082(15) 0.0087(14) -0.0091(14)
B11 0.0342(17) 0.0247(16) 0.0288(16) 0.0019(12) 0.0088(14) -0.0034(12)
B12 0.0331(17) 0.0309(17) 0.0277(16) -0.0025(13) 0.0059(13) -0.0078(13)
C10 0.0282(14) 0.0314(15) 0.0333(15) 0.0004(12) 0.0115(12) -0.0043(11)
N10 0.0344(14) 0.0324(14) 0.0404(15) 0.0080(11) 0.0100(12) 0.0009(10)
C11 0.0308(15) 0.0264(14) 0.0384(16) 0.0053(12) 0.0083(12) 0.0007(11)
C12 0.0476(19) 0.0360(18) 0.052(2) 0.0090(14) 0.0270(17) 0.0047(14)
C13 0.0404(19) 0.0418(19) 0.071(3) 0.0130(17) 0.0274(18) 0.0122(14)
C14 0.0396(18) 0.0425(19) 0.053(2) 0.0125(16) 0.0099(16) 0.0143(14)
C15 0.053(2) 0.0365(17) 0.0378(18) 0.0061(14) 0.0139(16) 0.0101(14)
C16 0.0328(15) 0.0262(15) 0.0400(16) 0.0002(12) 0.0117(13) 0.0012(12)
C17 0.097(4) 0.072(3) 0.078(3) 0.029(2) 0.062(3) 0.030(3)
C18 0.053(2) 0.0392(19) 0.058(2) 0.0069(16) 0.0278(18) 0.0133(15)
C20 0.0236(13) 0.0310(14) 0.0243(13) 0.0018(11) 0.0103(11) 0.0048(11)
N20 0.0248(12) 0.0344(13) 0.0260(12) -0.0003(9) 0.0113(9) -0.0003(9)
C21 0.0245(13) 0.0326(15) 0.0256(13) -0.0031(11) 0.0113(11) -0.0048(11)
C22 0.0369(16) 0.0354(17) 0.0346(16) 0.0020(12) 0.0206(13) -0.0008(12)
C23 0.051(2) 0.0398(18) 0.053(2) 0.0019(15) 0.0306(17) -0.0092(14)
C24 0.0430(19) 0.054(2) 0.059(2) -0.0031(17) 0.0333(18) -0.0159(16)
C25 0.0272(16) 0.056(2) 0.053(2) -0.0110(16) 0.0220(15) -0.0047(14)
C26 0.0257(14) 0.0377(16) 0.0330(15) -0.0071(12) 0.0124(12) -0.0029(11)
C27 0.049(2) 0.0408(19) 0.056(2) 0.0129(15) 0.0297(18) 0.0130(15)
C28 0.0344(17) 0.0422(18) 0.050(2) -0.0063(15) 0.0132(15) 0.0028(13)
C30 0.0334(15) 0.0295(14) 0.0248(14) 0.0016(11) 0.0107(12) 0.0042(11)
N30 0.0429(15) 0.0318(13) 0.0308(13) 0.0052(10) 0.0200(12) 0.0083(10)
C31 0.0414(16) 0.0298(15) 0.0266(14) 0.0048(11) 0.0203(13) 0.0088(12)
C32 0.0432(18) 0.0307(15) 0.0349(16) 0.0028(12) 0.0180(14) 0.0051(12)
C33 0.059(2) 0.0384(18) 0.0292(16) -0.0037(13) 0.0180(15) 0.0038(15)
C34 0.065(2) 0.046(2) 0.0404(19) 0.0038(15) 0.0344(18) 0.0030(16)
C35 0.0467(19) 0.0398(17) 0.0443(18) 0.0049(14) 0.0283(16) -0.0003(14)
C36 0.0399(17) 0.0313(15) 0.0317(15) 0.0041(12) 0.0167(13) 0.0076(12)
C37 0.050(2) 0.053(2) 0.057(2) -0.0032(17) 0.0196(19) -0.0060(17)
C38 0.049(2) 0.046(2) 0.0434(19) -0.0041(15) 0.0147(16) -0.0004(15)
C1S 0.157(13) 0.168(13) 0.092(8) 0.031(7) 0.056(9) 0.110(10)
Cl1 0.0809(14) 0.1216(19) 0.0975(16) 0.0140(13) 0.0435(12) 0.0052(12)
Cl2 0.131(3) 0.140(3) 0.090(2) -0.0075(18) 0.0107(18) -0.033(2)
C2S 0.0809(14) 0.1216(19) 0.0975(16) 0.0140(13) 0.0435(12) 0.0052(12)
Cl3 0.072(2) 0.113(3) 0.103(3) 0.007(2) 0.0426(19) 0.0036(18)
Cl4 0.143(5) 0.102(4) 0.332(11) 0.076(5) 0.159(7) 0.024(3)

loop_
_atom_type_symbol
_atom_type_description
_atom_type_scat_dispersion_real
_atom_type_scat_dispersion_imag
_atom_type_scat_source
C C 0.0033 0.0016 'International Tables Vol C Tables 4.2.6.8 and 6.1.1.4'
H H 0.0000 0.0000 'International Tables Vol C Tables 4.2.6.8 and 6.1.1.4'
B B 0.0013 0.0007 'International Tables Vol C Tables 4.2.6.8 and 6.1.1.4'
N N 0.0061 0.0033 'International Tables Vol C Tables 4.2.6.8 and 6.1.1.4'
Ni Ni 0.3393 1.1124 'International Tables Vol C Tables 4.2.6.8 and 6.1.1.4'
Cl Cl 0.1484 0.1585 'International Tables Vol C Tables 4.2.6.8 and 6.1.1.4'

loop_
_geom_angle_atom_site_label_1
_geom_angle_atom_site_label_2
_geom_angle_atom_site_label_3
_geom_angle
_geom_angle_site_symmetry_1
_geom_angle_site_symmetry_3
_geom_angle_publ_flag
C10 Ni C20 95.20(12) . . ?
C10 Ni B3 167.50(13) . . ?
C20 Ni B3 89.31(12) . . ?
C10 Ni B6 88.46(13) . . ?
C20 Ni B6 157.89(13) . . ?
B3 Ni B6 83.09(13) . . ?
C10 Ni B7 137.48(13) . . ?
C20 Ni B7 105.95(12) . . ?
B3 Ni B7 51.10(12) . . ?
B6 Ni B7 85.31(12) . . ?
C10 Ni B11 95.82(13) . . ?
C20 Ni B11 147.79(12) . . ?
B3 Ni B11 86.38(12) . . ?
B6 Ni B11 52.61(13) . . ?
B7 Ni B11 48.57(12) . . ?
C10 Ni C1 121.35(12) . . ?
C20 Ni C1 115.52(11) . . ?
B3 Ni C1 46.55(11) . . ?
B6 Ni C1 46.04(13) . . ?
B7 Ni C1 82.15(11) . . ?
B11 Ni C1 83.68(12) . . ?
B6 C1 B4 115.2(2) . . ?
B6 C1 B5 64.5(2) . . ?
B4 C1 B5 62.40(19) . . ?
B6 C1 B3 110.1(2) . . ?
B4 C1 B3 64.68(18) . . ?
B5 C1 B3 114.6(2) . . ?
B6 C1 Ni 63.49(14) . . ?
B4 C1 Ni 121.81(18) . . ?
B5 C1 Ni 121.6(2) . . ?
B3 C1 Ni 63.17(13) . . ?
C1 B3 B4 57.27(17) . . ?
C1 B3 B8 104.6(2) . . ?
B4 B3 B8 59.48(17) . . ?
C1 B3 B7 107.9(2) . . ?
B4 B3 B7 106.6(2) . . ?
B8 B3 B7 58.30(17) . . ?
C1 B3 Ni 70.28(15) . . ?
B4 B3 Ni 121.64(19) . . ?
B8 B3 Ni 118.52(18) . . ?
B7 B3 Ni 65.50(14) . . ?
C1 B4 B5 59.07(18) . . ?
C1 B4 B9 105.9(2) . . ?
B5 B4 B9 60.06(19) . . ?
C1 B4 B8 105.8(2) . . ?
B5 B4 B8 107.9(2) . . ?
B9 B4 B8 59.92(18) . . ?
C1 B4 B3 58.05(17) . . ?
B5 B4 B3 106.6(2) . . ?
B9 B4 B3 107.4(2) . . ?
B8 B4 B3 60.26(17) . . ?
C1 B5 B4 58.52(18) . . ?
C1 B5 B9 106.0(2) . . ?
B4 B5 B9 60.71(19) . . ?
C1 B5 B10 104.9(2) . . ?
B4 B5 B10 108.7(2) . . ?
B9 B5 B10 61.1(2) . . ?
C1 B5 B6 57.43(18) . . ?
B4 B5 B6 106.3(2) . . ?
B9 B5 B6 108.4(2) . . ?
B10 B5 B6 59.9(2) . . ?
C1 B6 B10 105.2(2) . . ?
C1 B6 B5 58.06(19) . . ?
B10 B6 B5 59.6(2) . . ?
C1 B6 B11 108.9(2) . . ?
B10 B6 B11 57.88(19) . . ?
B5 B6 B11 107.2(2) . . ?
C1 B6 Ni 70.47(14) . . ?
B10 B6 Ni 117.4(2) . . ?
B5 B6 Ni 122.1(2) . . ?
B11 B6 Ni 64.99(14) . . ?
C30 B7 B11 123.5(2) . . ?
C30 B7 B8 115.6(2) . . ?
B11 B7 B8 110.5(2) . . ?
C30 B7 B12 118.3(2) . . ?
B11 B7 B12 61.31(18) . . ?
B8 B7 B12 60.63(19) . . ?
C30 B7 B3 121.8(2) . . ?
B11 B7 B3 108.2(2) . . ?
B8 B7 B3 60.64(17) . . ?
B12 B7 B3 108.3(2) . . ?
C30 B7 Ni 113.6(2) . . ?
B11 B7 Ni 66.12(15) . . ?
B8 B7 Ni 118.71(18) . . ?
B12 B7 Ni 120.02(19) . . ?
B3 B7 Ni 63.40(14) . . ?
B7 B8 B9 107.5(2) . . ?
B7 B8 B12 60.17(18) . . ?
B9 B8 B12 59.02(19) . . ?
B7 B8 B4 109.5(2) . . ?
B9 B8 B4 59.50(18) . . ?
B12 B8 B4 107.7(2) . . ?
B7 B8 B3 61.06(17) . . ?
B9 B8 B3 107.1(2) . . ?
B12 B8 B3 108.3(2) . . ?
B4 B8 B3 60.25(17) . . ?
B12 B9 B5 109.4(2) . . ?
B12 B9 B4 109.9(2) . . ?
B5 B9 B4 59.2(2) . . ?
B12 B9 B8 60.74(19) . . ?
B5 B9 B8 107.8(2) . . ?
B4 B9 B8 60.58(18) . . ?
B12 B9 B10 59.6(2) . . ?
B5 B9 B10 60.1(2) . . ?
B4 B9 B10 106.8(2) . . ?
B8 B9 B10 106.4(2) . . ?
B12 B10 B11 61.12(19) . . ?
B12 B10 B5 107.9(2) . . ?
B11 B10 B5 112.2(2) . . ?
B12 B10 B6 110.0(2) . . ?
B11 B10 B6 63.36(19) . . ?
B5 B10 B6 60.4(2) . . ?
B12 B10 B9 59.0(2) . . ?
B11 B10 B9 109.1(2) . . ?
B5 B10 B9 58.8(2) . . ?
B6 B10 B9 107.0(2) . . ?
B7 B11 B10 106.4(2) . . ?
B7 B11 B12 60.19(18) . . ?
B10 B11 B12 59.33(19) . . ?
B7 B11 B6 103.8(2) . . ?
B10 B11 B6 58.76(19) . . ?
B12 B11 B6 105.1(2) . . ?
B7 B11 Ni 65.31(14) . . ?
B10 B11 Ni 115.8(2) . . ?
B12 B11 Ni 118.35(19) . . ?
B6 B11 Ni 62.40(14) . . ?
B9 B12 B10 61.5(2) . . ?
B9 B12 B7 107.7(2) . . ?
B10 B12 B7 105.2(2) . . ?
B9 B12 B8 60.24(18) . . ?
B10 B12 B8 107.5(2) . . ?
B7 B12 B8 59.20(17) . . ?
B9 B12 B11 109.8(2) . . ?
B10 B12 B11 59.55(19) . . ?
B7 B12 B11 58.50(17) . . ?
B8 B12 B11 107.1(2) . . ?
N10 C10 Ni 178.6(3) . . ?
C10 N10 C11 175.4(3) . . ?
C12 C11 C16 123.1(3) . . ?
C12 C11 N10 118.7(3) . . ?
C16 C11 N10 118.1(3) . . ?
C13 C12 C11 117.5(3) . . ?
C13 C12 C17 122.2(3) . . ?
C11 C12 C17 120.3(3) . . ?
C14 C13 C12 121.2(3) . . ?
C13 C14 C15 120.4(3) . . ?
C16 C15 C14 120.9(3) . . ?
C15 C16 C11 116.8(3) . . ?
C15 C16 C18 121.5(3) . . ?
C11 C16 C18 121.7(3) . . ?
N20 C20 Ni 179.0(3) . . ?
C20 N20 C21 174.8(3) . . ?
C22 C21 N20 118.4(2) . . ?
C22 C21 C26 123.8(3) . . ?
N20 C21 C26 117.8(3) . . ?
C21 C22 C23 116.9(3) . . ?
C21 C22 C27 121.3(3) . . ?
C23 C22 C27 121.8(3) . . ?
C24 C23 C22 120.6(3) . . ?
C25 C24 C23 120.6(3) . . ?
C26 C25 C24 121.0(3) . . ?
C25 C26 C21 117.2(3) . . ?
C25 C26 C28 121.9(3) . . ?
C21 C26 C28 120.9(3) . . ?
N30 C30 B7 178.7(3) . . ?
C30 N30 C31 174.1(3) . . ?
C32 C31 C36 124.5(3) . . ?
C32 C31 N30 117.6(3) . . ?
C36 C31 N30 117.9(3) . . ?
C33 C32 C31 116.6(3) . . ?
C33 C32 C37 121.7(3) . . ?
C31 C32 C37 121.7(3) . . ?
C32 C33 C34 120.9(3) . . ?
C35 C34 C33 120.8(3) . . ?
C34 C35 C36 121.3(3) . . ?
C31 C36 C35 115.9(3) . . ?
C31 C36 C38 122.3(2) . . ?
C35 C36 C38 121.8(3) . . ?
Cl1 C1S Cl2 114.6 . . ?
C1S Cl2 Cl2 128.17(7) . 3_867 ?
Cl4 C2S Cl3 108.9 . . ?

loop_
_geom_bond_atom_site_label_1
_geom_bond_atom_site_label_2
_geom_bond_distance
_geom_bond_site_symmetry_2
_geom_bond_publ_flag
Ni C10 1.819(3) . ?
Ni C20 1.830(3) . ?
Ni B3 2.086(3) . ?
Ni B6 2.089(3) . ?
Ni B7 2.123(3) . ?
Ni B11 2.137(3) . ?
Ni C1 2.201(3) . ?
C1 B6 1.681(5) . ?
C1 B4 1.683(4) . ?
C1 B5 1.692(4) . ?
C1 B3 1.697(4) . ?
B3 B4 1.808(4) . ?
B3 B8 1.808(4) . ?
B3 B7 1.816(4) . ?
B4 B5 1.748(5) . ?
B4 B9 1.775(5) . ?
B4 B8 1.794(5) . ?
B5 B9 1.763(5) . ?
B5 B10 1.787(5) . ?
B5 B6 1.800(5) . ?
B6 B10 1.792(5) . ?
B6 B11 1.873(5) . ?
B7 C30 1.532(4) . ?
B7 B11 1.752(4) . ?
B7 B8 1.765(4) . ?
B7 B12 1.783(5) . ?
B8 B9 1.782(4) . ?
B8 B12 1.791(5) . ?
B9 B12 1.760(5) . ?
B9 B10 1.804(5) . ?
B10 B12 1.771(5) . ?
B10 B11 1.775(5) . ?
B11 B12 1.803(5) . ?
C10 N10 1.159(4) . ?
N10 C11 1.400(4) . ?
C11 C12 1.393(4) . ?
C11 C16 1.395(4) . ?
C12 C13 1.378(5) . ?
C12 C17 1.507(5) . ?
C13 C14 1.360(5) . ?
C14 C15 1.394(5) . ?
C15 C16 1.381(4) . ?
C16 C18 1.496(4) . ?
C20 N20 1.168(3) . ?
N20 C21 1.399(3) . ?
C21 C22 1.390(4) . ?
C21 C26 1.401(4) . ?
C22 C23 1.395(4) . ?
C22 C27 1.497(4) . ?
C23 C24 1.389(5) . ?
C24 C25 1.384(5) . ?
C25 C26 1.379(4) . ?
C26 C28 1.508(4) . ?
C30 N30 1.139(3) . ?
N30 C31 1.406(3) . ?
C31 C32 1.391(4) . ?
C31 C36 1.396(4) . ?
C32 C33 1.382(4) . ?
C32 C37 1.504(5) . ?
C33 C34 1.386(5) . ?
C34 C35 1.369(5) . ?
C35 C36 1.396(4) . ?
C36 C38 1.477(3) . ?
C1S Cl1 1.7546 . ?
C1S Cl2 1.8295 . ?
Cl2 Cl2 2.475(3) 3_867 ?
C2S Cl4 1.7405 . ?
C2S Cl3 1.9087 . ?
